data_4108993
loop_
_publ_author_name
'Michael J. Williams'
'Holly L. Deak'
'Marc L. Snapper'

_publ_section_title
;
 Intramolecular Cyclobutadiene Cycloaddition/Cyclopropanation/Thermal
 Rearrangement: An Effective Strategy for the Asymmetric Syntheses of
 Pleocarpenene and Pleocarpenone
;
_journal_name_full 'Journal of the American Chemical Society'
_journal_page_first 486
_journal_page_last 487
_journal_paper_doi 10.1021/ja0674340
_journal_volume 129
_journal_year 2007
_chemical_formula_sum 'C15.5 H25.5 O3'
_chemical_formula_weight 259.86
_chemical_name_systematic
; 
 ? 
;
_space_group_IT_number 5
_symmetry_cell_setting monoclinic
_symmetry_space_group_name_Hall 'C 2y'
_symmetry_space_group_name_H-M 'C 1 2 1'
_atom_sites_solution_hydrogens geom
_atom_sites_solution_primary direct
_atom_sites_solution_secondary difmap
_audit_creation_method SHELXL-97
_cell_angle_alpha 90.00
_cell_angle_beta 90.00
_cell_angle_gamma 90.00
_cell_formula_units_Z 4
_cell_length_a 17.124(3)
_cell_length_b 6.0143(9)
_cell_length_c 12.8665(19)
_cell_measurement_reflns_used 3968
_cell_measurement_temperature 273(2)
_cell_measurement_theta_max 28.33
_cell_measurement_theta_min 2.86
_cell_volume 1325.1(4)
_computing_cell_refinement 'Bruker SMART'
_computing_data_collection 'Bruker SMART'
_computing_data_reduction 'Bruker SAINT'
_computing_molecular_graphics 'Bruker SHELXTL'
_computing_publication_material 'Bruker SHELXTL'
_computing_structure_refinement 'Bruker SHELXTL'
_computing_structure_solution 'Bruker SHELXTL'
_diffrn_ambient_temperature 273(2)
_diffrn_measured_fraction_theta_full 0.988
_diffrn_measured_fraction_theta_max 0.988
_diffrn_measurement_device_type 'CCD area detector'
_diffrn_measurement_method 'phi and omega scans'
_diffrn_radiation_monochromator graphite
_diffrn_radiation_source 'sealed tube'
_diffrn_radiation_type MoK\a
_diffrn_radiation_wavelength 0.71073
_diffrn_reflns_av_R_equivalents 0.0329
_diffrn_reflns_av_sigmaI/netI 0.0235
_diffrn_reflns_limit_h_max 22
_diffrn_reflns_limit_h_min -21
_diffrn_reflns_limit_k_max 7
_diffrn_reflns_limit_k_min -8
_diffrn_reflns_limit_l_max 16
_diffrn_reflns_limit_l_min -17
_diffrn_reflns_number 4924
_diffrn_reflns_theta_full 28.35
_diffrn_reflns_theta_max 28.35
_diffrn_reflns_theta_min 1.58
_exptl_absorpt_coefficient_mu 0.088
_exptl_absorpt_correction_type none
_exptl_crystal_colour colorless
_exptl_crystal_density_diffrn 1.303
_exptl_crystal_description chunk
_exptl_crystal_F_000 570
_exptl_crystal_size_max 0.08
_exptl_crystal_size_mid 0.06
_exptl_crystal_size_min 0.06
_refine_diff_density_max 0.372
_refine_diff_density_min -0.184
_refine_diff_density_rms 0.062
_refine_ls_abs_structure_details 'Flack H D (1983), Acta Cryst. A39, 876-881'
_refine_ls_abs_structure_Flack -0.2(9)
_refine_ls_extinction_method none
_refine_ls_goodness_of_fit_ref 1.079
_refine_ls_hydrogen_treatment constr
_refine_ls_matrix_type full
_refine_ls_number_parameters 165
_refine_ls_number_reflns 2632
_refine_ls_number_restraints 1
_refine_ls_restrained_S_all 1.079
_refine_ls_R_factor_all 0.0408
_refine_ls_R_factor_gt 0.0402
_refine_ls_shift/su_max 0.011
_refine_ls_shift/su_mean 0.001
_refine_ls_structure_factor_coef Fsqd
_refine_ls_weighting_details 'calc w=1/[\s^2^(Fo^2^)+(0.0747P)^2^+0.2664P] where P=(Fo^2^+2Fc^2^)/3'
_refine_ls_weighting_scheme calc
_refine_ls_wR_factor_gt 0.1060
_refine_ls_wR_factor_ref 0.1069
_reflns_number_gt 2566
_reflns_number_total 2632
_reflns_threshold_expression >2sigma(I)
_cod_data_source_file ja0674340si20061017_070046.cif
_cod_data_source_block mw01a
_cod_original_cell_volume 1325.1(3)
_cod_original_formula_sum 'C15.50 H25.50 O3'
_cod_database_code 4108993

loop_
_symmetry_equiv_pos_as_xyz
'x, y, z'
'-x, y, -z'
'x+1/2, y+1/2, z'
'-x+1/2, y+1/2, -z'

loop_
_atom_site_label
_atom_site_type_symbol
_atom_site_fract_x
_atom_site_fract_y
_atom_site_fract_z
_atom_site_U_iso_or_equiv
_atom_site_adp_type
_atom_site_occupancy
_atom_site_symmetry_multiplicity
_atom_site_calc_flag
_atom_site_refinement_flags
C12 C 0.35247(9) -0.0988(3) 0.85818(13) 0.0276(3) Uani 1 1 d .
H12A H 0.3743 -0.1280 0.7909 0.041 Uiso 1 1 calc R
H12B H 0.2991 -0.1478 0.8597 0.041 Uiso 1 1 calc R
H12C H 0.3818 -0.1772 0.9101 0.041 Uiso 1 1 calc R
O2 O 0.43632(6) 0.2190(2) 0.87060(8) 0.0263(2) Uani 1 1 d .
H2 H 0.4649 0.1095 0.8705 0.039 Uiso 1 1 calc R
O3 O 0.04685(6) 0.3673(2) 0.85192(8) 0.0260(2) Uani 1 1 d .
H3 H 0.0413 0.2540 0.8866 0.039 Uiso 1 1 calc R
C10 C 0.16504(7) 0.3727(2) 0.74545(10) 0.0180(3) Uani 1 1 d .
H10 H 0.1709 0.5220 0.7750 0.022 Uiso 1 1 calc R
C4 C 0.30663(7) 0.2846(2) 0.80118(10) 0.0178(3) Uani 1 1 d .
H4 H 0.3099 0.4411 0.8220 0.021 Uiso 1 1 calc R
C5 C 0.22014(7) 0.2184(2) 0.80444(10) 0.0203(3) Uani 1 1 d .
H5A H 0.2150 0.0698 0.7760 0.024 Uiso 1 1 calc R
H5B H 0.2036 0.2127 0.8765 0.024 Uiso 1 1 calc R
C14 C 0.35577(7) 0.1487(2) 0.88011(10) 0.0201(3) Uani 1 1 d .
O1 O 0.23152(8) 0.7513(2) 0.59234(10) 0.0375(3) Uani 1 1 d .
C9 C 0.07771(7) 0.3104(2) 0.75179(10) 0.0195(3) Uani 1 1 d .
C2 C 0.32721(8) 0.4752(3) 0.62368(10) 0.0254(3) Uani 1 1 d .
H2A H 0.3579 0.5947 0.6535 0.031 Uiso 1 1 calc R
H2B H 0.3482 0.4456 0.5550 0.031 Uiso 1 1 calc R
C6 C 0.17986(8) 0.3905(3) 0.62681(10) 0.0217(3) Uani 1 1 d .
H6 H 0.1966 0.2455 0.6001 0.026 Uiso 1 1 calc R
C8 C 0.04215(8) 0.4586(3) 0.66720(11) 0.0247(3) Uani 1 1 d .
H8A H -0.0081 0.4011 0.6451 0.030 Uiso 1 1 calc R
H8B H 0.0352 0.6092 0.6925 0.030 Uiso 1 1 calc R
C3 C 0.33959(8) 0.2675(3) 0.69025(10) 0.0223(3) Uani 1 1 d .
H3A H 0.3952 0.2375 0.6945 0.027 Uiso 1 1 calc R
H3B H 0.3153 0.1419 0.6557 0.027 Uiso 1 1 calc R
C1 C 0.24454(9) 0.5575(3) 0.61099(10) 0.0249(3) Uani 1 1 d .
C13 C 0.33148(9) 0.1969(3) 0.99180(11) 0.0282(3) Uani 1 1 d .
H13A H 0.3674 0.1264 1.0387 0.042 Uiso 1 1 calc R
H13B H 0.2798 0.1401 1.0036 0.042 Uiso 1 1 calc R
H13C H 0.3319 0.3545 1.0035 0.042 Uiso 1 1 calc R
C11 C 0.06246(9) 0.0653(3) 0.73127(13) 0.0277(3) Uani 1 1 d .
H11A H 0.0849 -0.0220 0.7862 0.042 Uiso 1 1 calc R
H11B H 0.0857 0.0236 0.6662 0.042 Uiso 1 1 calc R
H11C H 0.0072 0.0393 0.7285 0.042 Uiso 1 1 calc R
C7 C 0.10059(9) 0.4532(3) 0.57785(11) 0.0306(4) Uani 1 1 d .
H7A H 0.1037 0.5976 0.5445 0.037 Uiso 1 1 calc R
H7B H 0.0852 0.3437 0.5264 0.037 Uiso 1 1 calc R
O4 O 1.0000 0.0503(3) 1.0000 0.0323(4) Uiso 1 2 d S
H1 H 0.970(2) -0.005(7) 0.992(3) 0.121(16) Uiso 1 1 d .

loop_
_atom_site_aniso_label
_atom_site_aniso_U_11
_atom_site_aniso_U_22
_atom_site_aniso_U_33
_atom_site_aniso_U_23
_atom_site_aniso_U_13
_atom_site_aniso_U_12
C12 0.0210(6) 0.0211(7) 0.0406(8) 0.0022(6) 0.0004(5) 0.0021(5)
O2 0.0151(5) 0.0310(6) 0.0327(5) 0.0013(4) -0.0013(4) -0.0015(4)
O3 0.0209(5) 0.0319(6) 0.0251(5) -0.0013(4) 0.0060(4) 0.0010(4)
C10 0.0155(5) 0.0205(7) 0.0179(5) 0.0000(5) 0.0008(4) 0.0000(5)
C4 0.0159(5) 0.0185(6) 0.0190(5) 0.0003(5) 0.0012(4) 0.0006(5)
C5 0.0162(6) 0.0225(7) 0.0220(6) 0.0024(5) 0.0009(4) 0.0003(5)
C14 0.0150(6) 0.0218(7) 0.0235(6) 0.0005(5) -0.0001(4) 0.0003(5)
O1 0.0409(7) 0.0314(7) 0.0404(6) 0.0110(5) 0.0060(5) 0.0018(5)
C9 0.0148(6) 0.0226(7) 0.0211(6) -0.0025(5) 0.0010(4) 0.0004(5)
C2 0.0229(6) 0.0319(8) 0.0215(6) 0.0015(6) 0.0025(5) -0.0055(6)
C6 0.0201(6) 0.0273(7) 0.0178(5) -0.0004(5) 0.0005(4) 0.0012(5)
C8 0.0185(6) 0.0303(8) 0.0253(6) 0.0007(6) -0.0035(5) 0.0040(6)
C3 0.0168(6) 0.0282(7) 0.0217(6) -0.0014(5) 0.0025(4) 0.0009(5)
C1 0.0282(7) 0.0305(8) 0.0160(6) 0.0025(6) 0.0030(4) -0.0009(6)
C13 0.0241(7) 0.0382(9) 0.0224(6) 0.0015(6) -0.0002(5) 0.0051(6)
C11 0.0222(6) 0.0251(7) 0.0358(7) -0.0034(6) 0.0009(5) -0.0037(6)
C7 0.0246(7) 0.0453(10) 0.0221(6) 0.0043(7) -0.0038(5) 0.0043(7)

loop_
_atom_type_symbol
_atom_type_description
_atom_type_scat_dispersion_real
_atom_type_scat_dispersion_imag
_atom_type_scat_source
C C 0.0033 0.0016 'International Tables Vol C Tables 4.2.6.8 and 6.1.1.4'
H H 0.0000 0.0000 'International Tables Vol C Tables 4.2.6.8 and 6.1.1.4'
O O 0.0106 0.0060 'International Tables Vol C Tables 4.2.6.8 and 6.1.1.4'

loop_
_geom_angle_atom_site_label_1
_geom_angle_atom_site_label_2
_geom_angle_atom_site_label_3
_geom_angle
C5 C10 C9 115.16(11)
C5 C10 C6 115.49(10)
C9 C10 C6 103.13(10)
C5 C4 C3 111.24(10)
C5 C4 C14 111.66(11)
C3 C4 C14 111.90(11)
C10 C5 C4 115.20(12)
O2 C14 C12 107.86(12)
O2 C14 C13 106.51(11)
C12 C14 C13 110.62(13)
O2 C14 C4 107.91(11)
C12 C14 C4 112.03(12)
C13 C14 C4 111.64(11)
O3 C9 C11 108.91(12)
O3 C9 C8 110.65(11)
C11 C9 C8 111.86(12)
O3 C9 C10 110.27(10)
C11 C9 C10 113.12(11)
C8 C9 C10 101.89(11)
C1 C2 C3 117.30(12)
C1 C6 C7 115.33(13)
C1 C6 C10 107.38(11)
C7 C6 C10 105.94(11)
C7 C8 C9 105.21(12)
C2 C3 C4 114.46(12)
O1 C1 C2 120.67(15)
O1 C1 C6 122.17(14)
C2 C1 C6 117.12(14)
C8 C7 C6 105.95(11)

loop_
_geom_bond_atom_site_label_1
_geom_bond_atom_site_label_2
_geom_bond_distance
C12 C14 1.516(2)
O2 C14 1.4478(16)
O3 C9 1.4340(16)
C10 C5 1.5255(18)
C10 C9 1.5439(17)
C10 C6 1.5511(17)
C4 C5 1.5340(17)
C4 C3 1.5383(17)
C4 C14 1.5518(18)
C14 C13 1.5239(18)
O1 C1 1.211(2)
C9 C11 1.520(2)
C9 C8 1.5329(19)
C2 C1 1.509(2)
C2 C3 1.530(2)
C6 C1 1.509(2)
C6 C7 1.5432(19)
C8 C7 1.525(2)

loop_
_geom_hbond_atom_site_label_D
_geom_hbond_atom_site_label_H
_geom_hbond_atom_site_label_A
_geom_hbond_distance_DH
_geom_hbond_distance_HA
_geom_hbond_distance_DA
_geom_hbond_angle_DHA
_geom_hbond_site_symmetry_A
O2 H2 O3 0.82 2.04 2.8486(16) 170.1 3_545
O3 H3 O4 0.82 2.03 2.8123(18) 158.7 1_455
O4 H1 O2 0.62(4) 2.35(4) 2.8161(18) 134(5) 3_545

loop_
_geom_torsion_atom_site_label_1
_geom_torsion_atom_site_label_2
_geom_torsion_atom_site_label_3
_geom_torsion_atom_site_label_4
_geom_torsion
C9 C10 C5 C4 -178.07(11)
C6 C10 C5 C4 61.80(16)
C3 C4 C5 C10 -65.61(15)
C14 C4 C5 C10 168.59(11)
C5 C4 C14 O2 179.10(11)
C3 C4 C14 O2 53.67(15)
C5 C4 C14 C12 60.52(15)
C3 C4 C14 C12 -64.92(15)
C5 C4 C14 C13 -64.19(15)
C3 C4 C14 C13 170.37(12)
C5 C10 C9 O3 74.90(15)
C6 C10 C9 O3 -158.39(11)
C5 C10 C9 C11 -47.34(15)
C6 C10 C9 C11 79.37(14)
C5 C10 C9 C8 -167.58(11)
C6 C10 C9 C8 -40.87(13)
C5 C10 C6 C1 -82.63(15)
C9 C10 C6 C1 150.87(12)
C5 C10 C6 C7 153.61(13)
C9 C10 C6 C7 27.12(15)
O3 C9 C8 C7 157.13(12)
C11 C9 C8 C7 -81.24(15)
C10 C9 C8 C7 39.89(14)
C1 C2 C3 C4 -55.70(17)
C5 C4 C3 C2 86.16(15)
C14 C4 C3 C2 -148.17(12)
C3 C2 C1 O1 154.34(14)
C3 C2 C1 C6 -23.27(18)
C7 C6 C1 O1 22.7(2)
C10 C6 C1 O1 -95.13(16)
C7 C6 C1 C2 -159.75(12)
C10 C6 C1 C2 82.44(14)
C9 C8 C7 C6 -23.11(17)
C1 C6 C7 C8 -121.33(14)
C10 C6 C7 C8 -2.71(17)
